data_2244207
loop_
_publ_author_name
'Krebs, Christoph'
'Jess, Inke'
'N\"ather, Christian'

_publ_section_title
;
 Syntheses and crystal structures of the ethanol, acetonitrile and diethyl
 ether Werner clathrates
 bis(isothiocyanato-\k<i>N</i>)tetrakis(3-methylpyridine-\k<i>N</i>)nickel(II)
;
_journal_coeditor_code HB8036
_journal_issue 10
_journal_name_full 'Acta Crystallographica Section E'
_journal_page_first 993
_journal_page_last 998
_journal_paper_doi 10.1107/S2056989022008891
_journal_volume 78
_journal_year 2022
_chemical_formula_iupac '[Ni (N C S )2 (C6 H7 N)4], 2C2 H6 O'
_chemical_formula_moiety 'C26 H28 N6 Ni S2, 2(C2 H6 O)'
_chemical_formula_sum 'C30 H40 N6 Ni O2 S2'
_chemical_formula_weight 639.51
_chemical_name_systematic
;
Bis(isothiocyanato-\k<i>N</i>)tetrakis(3-methylpyridine-\k<i>N</i>)\
nickel(II) ethanol disolvate
;
_space_group_crystal_system monoclinic
_space_group_IT_number 15
_space_group_name_Hall '-C 2yc'
_space_group_name_H-M_alt 'C 1 2/c 1'
_atom_sites_solution_hydrogens mixed
_atom_sites_solution_primary dual
_audit_creation_method
;
Olex2 1.3-ac4
(compiled 2020.11.27 svn.r5f609507 for Rigaku Oxford Diffraction, GUI svn.r6214)
;
_cell_angle_alpha 90
_cell_angle_beta 97.4480(10)
_cell_angle_gamma 90
_cell_formula_units_Z 4
_cell_length_a 18.57630(10)
_cell_length_b 11.61790(10)
_cell_length_c 15.89980(10)
_cell_measurement_reflns_used 28027
_cell_measurement_temperature 100.00(10)
_cell_measurement_theta_max 79.3720
_cell_measurement_theta_min 4.4840
_cell_volume 3402.51(4)
_computing_cell_refinement
;
CrysAlisPro (Rigaku OD, 2021)
;
_computing_data_collection
;
CrysAlisPro (Rigaku OD, 2021)
;
_computing_data_reduction
;
CrysAlisPro (Rigaku OD, 2021)
;
_computing_molecular_graphics
;
DIAMOND (Brandenburg & Putz, 1999)
;
_computing_publication_material
;
publCIF (Westrip, 2010)
;
_computing_structure_refinement
;
<i>SHELXL2016/6</i> (Sheldrick, 2015b)
;
_computing_structure_solution
;
<i>SHELXT2014/5</i> (Sheldrick, 2015a)
;
_diffrn_ambient_temperature 100.00(10)
_diffrn_detector 'Hybrid Pixel Array Detector'
_diffrn_detector_area_resol_mean 10.0000
_diffrn_measured_fraction_theta_full 1.000
_diffrn_measured_fraction_theta_max 0.992
_diffrn_measurement_device 'four-circle diffractometer'
_diffrn_measurement_device_type 'XtaLAB Synergy, Dualflex, HyPix'
_diffrn_measurement_method '\w scans'
_diffrn_radiation_monochromator mirror
_diffrn_radiation_probe x-ray
_diffrn_radiation_type 'Cu K\a'
_diffrn_radiation_wavelength 1.54184
_diffrn_reflns_av_R_equivalents 0.0176
_diffrn_reflns_av_unetI/netI 0.0065
_diffrn_reflns_limit_h_max 21
_diffrn_reflns_limit_h_min -23
_diffrn_reflns_limit_k_max 14
_diffrn_reflns_limit_k_min -14
_diffrn_reflns_limit_l_max 20
_diffrn_reflns_limit_l_min -19
_diffrn_reflns_number 36997
_diffrn_reflns_theta_full 67.684
_diffrn_reflns_theta_max 79.679
_diffrn_reflns_theta_min 4.500
_diffrn_source 'micro-focus sealed X-ray tube'
_exptl_absorpt_coefficient_mu 2.242
_exptl_absorpt_correction_T_max 1.00000
_exptl_absorpt_correction_T_min 0.85661
_exptl_absorpt_correction_type multi-scan
_exptl_absorpt_process_details
;
(CrysAlisPro; Rigaku OD, 2021)
;
_exptl_crystal_colour 'light purple'
_exptl_crystal_density_diffrn 1.248
_exptl_crystal_description block
_exptl_crystal_F_000 1352
_exptl_crystal_size_max 0.2
_exptl_crystal_size_mid 0.1
_exptl_crystal_size_min 0.05
_refine_diff_density_max 0.437
_refine_diff_density_min -0.381
_refine_ls_extinction_coef 0.00015(4)
_refine_ls_extinction_expression Fc^*^=kFc[1+0.001xFc^2^\l^3^/sin(2\q)]^-1/4^
_refine_ls_extinction_method
;
SHELXL-2016/6 (Sheldrick 2015b)
;
_refine_ls_goodness_of_fit_ref 1.085
_refine_ls_hydrogen_treatment mixed
_refine_ls_matrix_type full
_refine_ls_number_parameters 213
_refine_ls_number_reflns 3672
_refine_ls_number_restraints 1
_refine_ls_restrained_S_all 1.085
_refine_ls_R_factor_all 0.0364
_refine_ls_R_factor_gt 0.0360
_refine_ls_shift/su_max 0.001
_refine_ls_shift/su_mean 0.000
_refine_ls_structure_factor_coef Fsqd
_refine_ls_weighting_details 'w=1/[\s^2^(Fo^2^)+(0.0454P)^2^+3.9194P] where P=(Fo^2^+2Fc^2^)/3'
_refine_ls_weighting_scheme calc
_refine_ls_wR_factor_gt 0.0973
_refine_ls_wR_factor_ref 0.0976
_reflns_number_gt 3589
_reflns_number_total 3672
_reflns_threshold_expression 'I > 2\s(I)'
_cod_data_source_file hb8036sup1.cif
_cod_data_source_block 1
_cod_database_code 2244207
_shelx_space_group_comment
;
The symmetry employed for this shelxl refinement is uniquely defined
by the following loop, which should always be used as a source of
symmetry information in preference to the above space-group names.
They are only intended as comments.
;

loop_
_space_group_symop_operation_xyz
'x, y, z'
'-x, y, -z+1/2'
'x+1/2, y+1/2, z'
'-x+1/2, y+1/2, -z+1/2'
'-x, -y, -z'
'x, -y, z-1/2'
'-x+1/2, -y+1/2, -z'
'x+1/2, -y+1/2, z-1/2'

loop_
_atom_site_type_symbol
_atom_site_label
_atom_site_fract_x
_atom_site_fract_y
_atom_site_fract_z
_atom_site_U_iso_or_equiv
_atom_site_adp_type
_atom_site_calc_flag
_atom_site_occupancy
_atom_site_disorder_assembly
_atom_site_disorder_group
Ni Ni1 0.500000 0.25420(2) 0.750000 0.01790(12) Uani d 1 . .
N N1 0.42011(7) 0.25422(10) 0.82854(8) 0.0245(3) Uani d 1 . .
C C1 0.36585(8) 0.25217(11) 0.85683(9) 0.0221(3) Uani d 1 . .
S S1 0.28878(2) 0.24794(3) 0.89699(2) 0.03098(12) Uani d 1 . .
N N11 0.55731(6) 0.38324(10) 0.82555(7) 0.0245(2) Uani d 1 . .
C C11 0.52238(9) 0.47165(12) 0.85584(9) 0.0288(3) Uani d 1 . .
H H11 0.470896 0.473317 0.844620 0.035 Uiso calc 1 . .
C C12 0.55721(10) 0.56143(14) 0.90293(11) 0.0398(4) Uani d 1 . .
C C13 0.63193(12) 0.5568(2) 0.91929(16) 0.0632(7) Uani d 1 . .
H H13 0.657909 0.615808 0.951651 0.076 Uiso calc 1 . .
C C14 0.66863(11) 0.4666(2) 0.88857(16) 0.0678(7) Uani d 1 . .
H H14 0.720101 0.462974 0.899044 0.081 Uiso calc 1 . .
C C15 0.62980(9) 0.38109(16) 0.84226(11) 0.0393(4) Uani d 1 . .
H H15 0.655461 0.318635 0.821579 0.047 Uiso calc 1 . .
C C16 0.51427(13) 0.65865(17) 0.93377(14) 0.0536(5) Uani d 1 . .
H H16A 0.506739 0.718348 0.889971 0.080 Uiso calc 1 . .
H H16B 0.540910 0.691251 0.985543 0.080 Uiso calc 1 . .
H H16C 0.467130 0.629800 0.945930 0.080 Uiso calc 1 . .
N N21 0.44290(6) 0.12465(10) 0.67471(7) 0.0212(2) Uani d 1 . .
C C21 0.43798(7) 0.12692(12) 0.58975(8) 0.0220(3) Uani d 1 . .
H H21 0.460160 0.189164 0.564102 0.026 Uiso calc 1 . .
C C22 0.40237(7) 0.04368(12) 0.53708(8) 0.0248(3) Uani d 1 . .
C C23 0.37036(9) -0.04668(14) 0.57566(10) 0.0329(3) Uani d 1 . .
H H23 0.345507 -0.105716 0.542233 0.039 Uiso calc 1 . .
C C24 0.37492(10) -0.05012(15) 0.66333(10) 0.0381(4) Uani d 1 . .
H H24 0.353266 -0.111351 0.690695 0.046 Uiso calc 1 . .
C C25 0.41140(8) 0.03678(13) 0.71022(9) 0.0294(3) Uani d 1 . .
H H25 0.414269 0.034090 0.770276 0.035 Uiso calc 1 . .
C C26 0.39962(9) 0.05215(14) 0.44214(9) 0.0323(3) Uani d 1 . .
H H26A 0.361753 0.106922 0.419902 0.048 Uiso calc 1 . .
H H26B 0.388635 -0.023684 0.416676 0.048 Uiso calc 1 . .
H H26C 0.446699 0.078720 0.428104 0.048 Uiso calc 1 . .
O O31 0.21100(8) 0.26594(14) 0.69605(11) 0.0553(4) Uani d 1 . .
H H31 0.2297(17) 0.253(2) 0.749(2) 0.081(10) Uiso d 1 . .
C C31 0.2139(2) 0.1760(4) 0.6416(3) 0.0422(8) Uani d 0.5 A 1
H H31A 0.263961 0.165811 0.627965 0.051 Uiso calc 0.5 A 1
H H31B 0.181366 0.190337 0.588223 0.051 Uiso calc 0.5 A 1
C C32 0.1896(3) 0.0696(4) 0.6854(4) 0.0599(13) Uani d 0.5 A 1
H H32A 0.224565 0.052494 0.735440 0.090 Uiso calc 0.5 A 1
H H32B 0.187016 0.004215 0.646123 0.090 Uiso calc 0.5 A 1
H H32C 0.141655 0.083178 0.702817 0.090 Uiso calc 0.5 A 1
C C31' 0.2032(3) 0.1313(6) 0.6797(3) 0.0653(13) Uani d 0.5 A 2
H H31C 0.244289 0.088968 0.711492 0.078 Uiso calc 0.5 A 2
H H31D 0.157185 0.101977 0.696669 0.078 Uiso calc 0.5 A 2
C C32' 0.2038(3) 0.1196(5) 0.5860(3) 0.0780(16) Uani d 0.5 A 2
H H32D 0.162597 0.161779 0.555935 0.117 Uiso calc 0.5 A 2
H H32E 0.200058 0.038053 0.570215 0.117 Uiso calc 0.5 A 2
H H32F 0.249214 0.151212 0.570516 0.117 Uiso calc 0.5 A 2

loop_
_atom_site_aniso_label
_atom_site_aniso_U_11
_atom_site_aniso_U_22
_atom_site_aniso_U_33
_atom_site_aniso_U_12
_atom_site_aniso_U_13
_atom_site_aniso_U_23
Ni1 0.01946(19) 0.01906(18) 0.01550(18) 0.000 0.00346(12) 0.000
N1 0.0232(6) 0.0273(6) 0.0235(6) 0.0014(4) 0.0054(5) 0.0020(4)
C1 0.0271(7) 0.0214(6) 0.0178(6) 0.0030(5) 0.0024(5) 0.0015(4)
S1 0.0215(2) 0.0433(2) 0.0295(2) 0.00391(13) 0.00857(15) 0.00623(14)
N11 0.0283(6) 0.0239(6) 0.0218(5) -0.0037(5) 0.0046(4) -0.0031(4)
C11 0.0368(8) 0.0249(7) 0.0257(7) -0.0014(6) 0.0079(6) -0.0026(5)
C12 0.0528(10) 0.0317(8) 0.0383(8) -0.0107(7) 0.0190(7) -0.0116(7)
C13 0.0501(11) 0.0683(14) 0.0754(15) -0.0315(10) 0.0244(10) -0.0458(12)
C14 0.0319(9) 0.0880(17) 0.0852(16) -0.0214(10) 0.0138(10) -0.0533(14)
C15 0.0272(7) 0.0477(10) 0.0435(9) -0.0073(7) 0.0067(7) -0.0188(8)
C16 0.0740(14) 0.0356(9) 0.0547(11) -0.0057(9) 0.0221(10) -0.0198(8)
N21 0.0231(5) 0.0233(5) 0.0172(5) -0.0032(4) 0.0031(4) -0.0004(4)
C21 0.0230(6) 0.0247(6) 0.0184(6) -0.0016(5) 0.0034(5) 0.0015(5)
C22 0.0242(6) 0.0297(7) 0.0202(6) -0.0010(5) 0.0019(5) -0.0022(5)
C23 0.0371(8) 0.0324(8) 0.0290(7) -0.0132(6) 0.0034(6) -0.0058(6)
C24 0.0504(10) 0.0354(8) 0.0295(8) -0.0206(7) 0.0091(7) 0.0001(6)
C25 0.0379(8) 0.0315(7) 0.0195(6) -0.0102(6) 0.0057(6) 0.0019(5)
C26 0.0393(8) 0.0371(8) 0.0197(7) -0.0045(6) 0.0014(6) -0.0043(6)
O31 0.0430(8) 0.0768(11) 0.0444(8) 0.0050(7) -0.0006(6) -0.0149(7)
C31 0.0380(19) 0.048(2) 0.041(2) -0.0017(16) 0.0067(16) -0.0083(19)
C32 0.052(3) 0.041(2) 0.089(4) -0.016(2) 0.018(2) -0.013(3)
C31' 0.075(4) 0.068(4) 0.050(3) -0.007(3) -0.006(3) 0.001(3)
C32' 0.093(4) 0.077(3) 0.058(3) 0.021(3) -0.010(3) -0.020(3)

loop_
_atom_type_symbol
_atom_type_description
_atom_type_scat_dispersion_real
_atom_type_scat_dispersion_imag
_atom_type_scat_source
C C 0.0181 0.0091 'International Tables Vol C Tables 4.2.6.8 and 6.1.1.4'
H H 0.0000 0.0000 'International Tables Vol C Tables 4.2.6.8 and 6.1.1.4'
N N 0.0311 0.0180 'International Tables Vol C Tables 4.2.6.8 and 6.1.1.4'
Ni Ni -3.0029 0.5091 'International Tables Vol C Tables 4.2.6.8 and 6.1.1.4'
O O 0.0492 0.0322 'International Tables Vol C Tables 4.2.6.8 and 6.1.1.4'
S S 0.3331 0.5567 'International Tables Vol C Tables 4.2.6.8 and 6.1.1.4'

loop_
_geom_angle_atom_site_label_1
_geom_angle_atom_site_label_2
_geom_angle_atom_site_label_3
_geom_angle_site_symmetry_1
_geom_angle_site_symmetry_3
_geom_angle
_geom_angle_publ_flag
N1 Ni1 N1 2_656 . 179.98(6) ?
N1 Ni1 N11 . . 90.27(5) ?
N1 Ni1 N11 2_656 . 89.72(5) ?
N1 Ni1 N11 . 2_656 89.72(5) ?
N1 Ni1 N11 2_656 2_656 90.27(5) ?
N1 Ni1 N21 . 2_656 90.27(4) ?
N1 Ni1 N21 2_656 2_656 89.74(5) ?
N1 Ni1 N21 2_656 . 90.27(4) ?
N1 Ni1 N21 . . 89.74(5) ?
N11 Ni1 N11 2_656 . 89.96(7) ?
N11 Ni1 N21 2_656 . 90.25(5) ?
N11 Ni1 N21 . 2_656 90.25(5) ?
N11 Ni1 N21 . . 179.79(5) ?
N11 Ni1 N21 2_656 2_656 179.79(5) ?
N21 Ni1 N21 2_656 . 89.53(6) ?
C1 N1 Ni1 . . 165.69(12) ?
N1 C1 S1 . . 179.47(12) ?
C11 N11 Ni1 . . 121.04(10) ?
C11 N11 C15 . . 117.74(13) ?
C15 N11 Ni1 . . 121.18(10) ?
N11 C11 H11 . . 118.1 ?
N11 C11 C12 . . 123.72(15) ?
C12 C11 H11 . . 118.1 ?
C11 C12 C16 . . 120.62(17) ?
C13 C12 C11 . . 117.27(16) ?
C13 C12 C16 . . 122.11(17) ?
C12 C13 H13 . . 120.1 ?
C14 C13 C12 . . 119.71(17) ?
C14 C13 H13 . . 120.1 ?
C13 C14 H14 . . 120.4 ?
C13 C14 C15 . . 119.27(18) ?
C15 C14 H14 . . 120.4 ?
N11 C15 C14 . . 122.30(17) ?
N11 C15 H15 . . 118.9 ?
C14 C15 H15 . . 118.9 ?
C12 C16 H16A . . 109.5 ?
C12 C16 H16B . . 109.5 ?
C12 C16 H16C . . 109.5 ?
H16A C16 H16B . . 109.5 ?
H16A C16 H16C . . 109.5 ?
H16B C16 H16C . . 109.5 ?
C21 N21 Ni1 . . 121.21(9) ?
C25 N21 Ni1 . . 121.18(9) ?
C25 N21 C21 . . 117.61(12) ?
N21 C21 H21 . . 118.0 ?
N21 C21 C22 . . 123.90(12) ?
C22 C21 H21 . . 118.0 ?
C21 C22 C26 . . 120.66(13) ?
C23 C22 C21 . . 117.25(12) ?
C23 C22 C26 . . 122.09(13) ?
C22 C23 H23 . . 120.2 ?
C24 C23 C22 . . 119.50(14) ?
C24 C23 H23 . . 120.2 ?
C23 C24 H24 . . 120.5 ?
C25 C24 C23 . . 118.95(14) ?
C25 C24 H24 . . 120.5 ?
N21 C25 C24 . . 122.79(13) ?
N21 C25 H25 . . 118.6 ?
C24 C25 H25 . . 118.6 ?
C22 C26 H26A . . 109.5 ?
C22 C26 H26B . . 109.5 ?
C22 C26 H26C . . 109.5 ?
H26A C26 H26B . . 109.5 ?
H26A C26 H26C . . 109.5 ?
H26B C26 H26C . . 109.5 ?
C31 O31 H31 . . 116.0(18) ?
C31' O31 H31 . . 90.7(18) ?
O31 C31 H31A . . 110.3 ?
O31 C31 H31B . . 110.3 ?
O31 C31 C32 . . 107.2(4) ?
H31A C31 H31B . . 108.5 ?
C32 C31 H31A . . 110.3 ?
C32 C31 H31B . . 110.3 ?
C31 C32 H32A . . 109.5 ?
C31 C32 H32B . . 109.5 ?
C31 C32 H32C . . 109.5 ?
H32A C32 H32B . . 109.5 ?
H32A C32 H32C . . 109.5 ?
H32B C32 H32C . . 109.5 ?
O31 C31' H31C . . 111.0 ?
O31 C31' H31D . . 111.0 ?
H31C C31' H31D . . 109.0 ?
C32' C31' O31 . . 103.9(5) ?
C32' C31' H31C . . 111.0 ?
C32' C31' H31D . . 111.0 ?
C31' C32' H32D . . 109.5 ?
C31' C32' H32E . . 109.5 ?
C31' C32' H32F . . 109.5 ?
H32D C32' H32E . . 109.5 ?
H32D C32' H32F . . 109.5 ?
H32E C32' H32F . . 109.5 ?

loop_
_geom_bond_atom_site_label_1
_geom_bond_atom_site_label_2
_geom_bond_site_symmetry_2
_geom_bond_distance
_geom_bond_publ_flag
Ni1 N1 2_656 2.0596(13) ?
Ni1 N1 . 2.0597(13) y
Ni1 N11 2_656 2.1195(12) ?
Ni1 N11 . 2.1196(12) y
Ni1 N21 . 2.1200(11) y
Ni1 N21 2_656 2.1200(11) ?
N1 C1 . 1.156(2) ?
C1 S1 . 1.6423(15) ?
N11 C11 . 1.3375(19) ?
N11 C15 . 1.339(2) ?
C11 H11 . 0.9500 ?
C11 C12 . 1.393(2) ?
C12 C13 . 1.380(3) ?
C12 C16 . 1.501(2) ?
C13 H13 . 0.9500 ?
C13 C14 . 1.375(3) ?
C14 H14 . 0.9500 ?
C14 C15 . 1.382(2) ?
C15 H15 . 0.9500 ?
C16 H16A . 0.9800 ?
C16 H16B . 0.9800 ?
C16 H16C . 0.9800 ?
N21 C21 . 1.3423(16) ?
N21 C25 . 1.3376(17) ?
C21 H21 . 0.9500 ?
C21 C22 . 1.3894(19) ?
C22 C23 . 1.388(2) ?
C22 C26 . 1.5070(19) ?
C23 H23 . 0.9500 ?
C23 C24 . 1.386(2) ?
C24 H24 . 0.9500 ?
C24 C25 . 1.380(2) ?
C25 H25 . 0.9500 ?
C26 H26A . 0.9800 ?
C26 H26B . 0.9800 ?
C26 H26C . 0.9800 ?
O31 H31 . 0.88(4) ?
O31 C31 . 1.362(4) ?
O31 C31' . 1.589(7) ?
C31 H31A . 0.9900 ?
C31 H31B . 0.9900 ?
C31 C32 . 1.515(6) ?
C32 H32A . 0.9800 ?
C32 H32B . 0.9800 ?
C32 H32C . 0.9800 ?
C31' H31C . 0.9900 ?
C31' H31D . 0.9900 ?
C31' C32' . 1.498(7) ?
C32' H32D . 0.9800 ?
C32' H32E . 0.9800 ?
C32' H32F . 0.9800 ?

loop_
_geom_hbond_atom_site_label_D
_geom_hbond_atom_site_label_H
_geom_hbond_atom_site_label_A
_geom_hbond_site_symmetry_A
_geom_hbond_distance_DH
_geom_hbond_distance_HA
_geom_hbond_distance_DA
_geom_hbond_angle_DHA
C15 H15 O31 2_656 0.95 2.61 3.373(2) 138.1
O31 H31 S1 . 0.88(4) 2.46(4) 3.3379(17) 172(2)

_cod_database_fobs_code 2244207
